data_4328802
loop_
_publ_author_name
'Baofei Pan'
'Zhequan Xu'
'Mark W. Bezpalko'
'Bruce M. Foxman'
'Christine M. Thomas'

_publ_section_title
;
 N-Heterocyclic Phosphenium Ligands as Sterically and
 Electronically-Tunable Isolobal Analogues of Nitrosyls
;
_journal_name_full 'Inorganic Chemistry'
_journal_page_first 4170
_journal_page_last 4179
_journal_paper_doi 10.1021/ic202581v
_journal_volume 51
_journal_year 2012
_chemical_formula_moiety 'C41 H39 Cl4 I2 N2 P3 Pd1'
_chemical_formula_sum 'C41 H39 Cl4 I2 N2 P3 Pd'
_chemical_formula_weight 1154.71
_space_group_IT_number 14
_symmetry_cell_setting monoclinic
_symmetry_space_group_name_Hall '-P 2ybc'
_symmetry_space_group_name_H-M 'P 1 21/c 1'
_atom_sites_solution_hydrogens difmap
_atom_sites_solution_primary other
_audit_creation_date 11-07-10
_audit_creation_method CRYSTALS_ver_14.23
_cell_angle_alpha 90
_cell_angle_beta 95.904(2)
_cell_angle_gamma 90
_cell_formula_units_Z 4
_cell_length_a 14.3153(8)
_cell_length_b 14.7131(7)
_cell_length_c 20.2565(9)
_cell_measurement_reflns_used 9556
_cell_measurement_temperature 120
_cell_measurement_theta_max 30
_cell_measurement_theta_min 3
_cell_volume 4243.8(4)
_computing_cell_refinement 'Apex2 (Bruker AXS, 2006)'
_computing_data_collection 'Apex2 (Bruker AXS, 2006)'
_computing_data_reduction 'Apex2 (Bruker AXS, 2006)'
_computing_molecular_graphics 'CAMERON (Watkin et al., 1996)'
_computing_publication_material 'CRYSTALS (Betteridge et al., 2003)'
_computing_structure_refinement 'CRYSTALS (Betteridge et al., 2003)'
_computing_structure_solution 'Superflip (Palatinus & Chapuis, 2007)'
_diffrn_ambient_temperature 120
_diffrn_measured_fraction_theta_full 0.998
_diffrn_measured_fraction_theta_max 0.998
_diffrn_measurement_device Area
_diffrn_measurement_device_type 'Bruker Kappa Apex2'
_diffrn_measurement_method '\f & \w scans'
_diffrn_radiation_monochromator graphite
_diffrn_radiation_type 'Mo K\a'
_diffrn_radiation_wavelength 0.71073
_diffrn_reflns_av_R_equivalents 0.031
_diffrn_reflns_limit_h_max 20
_diffrn_reflns_limit_h_min -19
_diffrn_reflns_limit_k_max 20
_diffrn_reflns_limit_k_min -20
_diffrn_reflns_limit_l_max 28
_diffrn_reflns_limit_l_min -28
_diffrn_reflns_number 73372
_diffrn_reflns_theta_full 30.056
_diffrn_reflns_theta_max 30.056
_diffrn_reflns_theta_min 1.430
_diffrn_standards_number 0
_exptl_absorpt_coefficient_mu 2.290
_exptl_absorpt_correction_T_max 0.80
_exptl_absorpt_correction_T_min 0.54
_exptl_absorpt_correction_type numerical
_exptl_absorpt_process_details
; 
 Analytical Absorption (De Meulenaer & Tompa, 1965) 
;
_exptl_crystal_colour orange
_exptl_crystal_density_diffrn 1.807
_exptl_crystal_description prism
_exptl_crystal_F_000 2256
_exptl_crystal_size_max 0.322
_exptl_crystal_size_mid 0.272
_exptl_crystal_size_min 0.098
_refine_diff_density_max 1.39
_refine_diff_density_min -1.10
_refine_ls_extinction_method none
_refine_ls_goodness_of_fit_ref 1.0000
_refine_ls_hydrogen_treatment constr
_refine_ls_matrix_type full
_refine_ls_number_parameters 478
_refine_ls_number_reflns 12421
_refine_ls_number_restraints 0
_refine_ls_R_factor_all 0.0292
_refine_ls_R_factor_gt 0.0226
_refine_ls_shift/su_max 0.0033975
_refine_ls_shift/su_mean 0.0000489
_refine_ls_structure_factor_coef Fsqd
_refine_ls_weighting_details
;
 Method= Modified Sheldrick 
 w=1/[\s^2^(F^2^) + ( 0.02P)^2^ + 4.33P] 
 ,where P=(max(Fo^2^,0) + 2Fc^2^)/3 
;
_refine_ls_weighting_scheme calc
_refine_ls_wR_factor_all 0.0631
_refine_ls_wR_factor_gt 0.0588
_refine_ls_wR_factor_ref 0.0631
_reflns_limit_h_max 20
_reflns_limit_h_min -20
_reflns_limit_k_max 20
_reflns_limit_k_min 0
_reflns_limit_l_max 28
_reflns_limit_l_min 0
_reflns_number_gt 10572
_reflns_number_total 12421
_reflns_threshold_expression I>2.0\s(I)
_oxford_diffrn_Wilson_B_factor 1.38
_oxford_diffrn_Wilson_scale 217.25
_oxford_refine_ls_r_factor_ref 0.0292
_oxford_refine_ls_scale 0.056763(4)
_oxford_reflns_number_all 12421
_oxford_reflns_threshold_expression_ref I>-10.0\s(I)
_oxford_structure_analysis_title 'bfpan_154_0m in P2(1)/c'
_cod_data_source_file ic202581v_si_002_10.cif
_cod_data_source_block 16
_cod_depositor_comments
;
The following automatic conversions were performed:

'_atom_sites_solution_primary' value 'Other' changed to 'other'
according to the built-in table from CIF Core dictionary named
'cif_core.dic' version 2.4.1 from 2010-06-29.

Automatic conversion script
Id: cif_fix_values 1891 2012-01-12 08:04:46Z andrius 
;
_cod_original_sg_symbol_H-M 'P 1 21/c 1 '
_cod_original_formula_sum 'C41 H39 Cl4 I2 N2 P3 Pd1'
_cod_database_code 4328802

loop_
_symmetry_equiv_pos_as_xyz
x,y,z
-x,-y,-z
-x,y+1/2,-z+1/2
x,-y+1/2,z+1/2

loop_
_atom_site_label
_atom_site_type_symbol
_atom_site_fract_x
_atom_site_fract_y
_atom_site_fract_z
_atom_site_U_iso_or_equiv
_atom_site_occupancy
_atom_site_adp_type
_atom_site_refinement_flags_posn
Pd1 Pd 0.299578(11) 0.173088(11) 0.637615(7) 0.0130 1.0000 Uani .
I1 I 0.329168(11) 0.248993(10) 0.522319(6) 0.0195 1.0000 Uani .
I2 I 0.190331(11) 0.319316(10) 0.713033(7) 0.0215 1.0000 Uani .
Cl1 Cl 0.23516(10) 0.57596(6) 0.62335(5) 0.0733 1.0000 Uani .
Cl2 Cl 0.18264(6) 0.51081(5) 0.48931(3) 0.0393 1.0000 Uani .
Cl3 Cl -0.12990(7) 0.33034(6) 0.63950(4) 0.0542 1.0000 Uani .
Cl4 Cl -0.16086(7) 0.27133(8) 0.77274(5) 0.0639 1.0000 Uani .
P1 P 0.45398(4) 0.19772(4) 0.67798(3) 0.0142 1.0000 Uani .
P2 P 0.28764(4) 0.09114(4) 0.72711(2) 0.0138 1.0000 Uani .
P3 P 0.16245(4) 0.10703(4) 0.59040(3) 0.0147 1.0000 Uani .
N1 N 0.33642(14) 0.13299(13) 0.80000(8) 0.0168 1.0000 Uani .
N2 N 0.17997(13) 0.07833(13) 0.75165(8) 0.0163 1.0000 Uani .
C1 C 0.50519(16) 0.29818(15) 0.64470(10) 0.0174 1.0000 Uani .
C2 C 0.46181(17) 0.38155(16) 0.65439(12) 0.0224 1.0000 Uani .
C3 C 0.49167(19) 0.45909(17) 0.62407(13) 0.0279 1.0000 Uani .
C4 C 0.5644(2) 0.45377(18) 0.58409(13) 0.0304 1.0000 Uani .
C5 C 0.6088(2) 0.37234(19) 0.57592(14) 0.0326 1.0000 Uani .
C6 C 0.57979(18) 0.29416(17) 0.60629(12) 0.0244 1.0000 Uani .
C7 C 0.52381(16) 0.09989(15) 0.65805(10) 0.0171 1.0000 Uani .
C8 C 0.60290(17) 0.07202(17) 0.69927(12) 0.0231 1.0000 Uani .
C9 C 0.64888(19) -0.00762(18) 0.68607(13) 0.0286 1.0000 Uani .
C10 C 0.61725(19) -0.06067(17) 0.63194(13) 0.0270 1.0000 Uani .
C11 C 0.53956(19) -0.03357(17) 0.59030(12) 0.0254 1.0000 Uani .
C12 C 0.49308(17) 0.04616(16) 0.60319(11) 0.0216 1.0000 Uani .
C13 C 0.47973(16) 0.21119(15) 0.76662(10) 0.0166 1.0000 Uani .
C14 C 0.56347(17) 0.25619(16) 0.78822(11) 0.0214 1.0000 Uani .
C15 C 0.59341(18) 0.26894(17) 0.85455(12) 0.0246 1.0000 Uani .
C16 C 0.53733(18) 0.23710(16) 0.90125(11) 0.0226 1.0000 Uani .
C17 C 0.45402(17) 0.19377(16) 0.88124(11) 0.0203 1.0000 Uani .
C18 C 0.42240(16) 0.17888(14) 0.81418(10) 0.0159 1.0000 Uani .
C19 C 0.26894(18) 0.1364(2) 0.85000(11) 0.0267 1.0000 Uani .
C20 C 0.1837(2) 0.0830(2) 0.82451(11) 0.0303 1.0000 Uani .
C21 C 0.09246(16) 0.06640(14) 0.71437(10) 0.0162 1.0000 Uani .
C22 C 0.01726(17) 0.03811(16) 0.74905(11) 0.0210 1.0000 Uani .
C23 C -0.07298(17) 0.03089(16) 0.71842(12) 0.0225 1.0000 Uani .
C24 C -0.09264(17) 0.05079(17) 0.65117(12) 0.0237 1.0000 Uani .
C25 C -0.01870(17) 0.07420(16) 0.61589(11) 0.0206 1.0000 Uani .
C26 C 0.07375(16) 0.08185(15) 0.64524(10) 0.0164 1.0000 Uani .
C27 C 0.10136(16) 0.17310(15) 0.52327(11) 0.0179 1.0000 Uani .
C28 C 0.06231(17) 0.25587(16) 0.53904(12) 0.0233 1.0000 Uani .
C29 C 0.02347(19) 0.31278(18) 0.48895(14) 0.0293 1.0000 Uani .
C30 C 0.02489(18) 0.2880(2) 0.42293(13) 0.0305 1.0000 Uani .
C31 C 0.06376(18) 0.2062(2) 0.40684(12) 0.0289 1.0000 Uani .
C32 C 0.10176(17) 0.14850(18) 0.45683(11) 0.0228 1.0000 Uani .
C33 C 0.19033(16) -0.00268(15) 0.55543(10) 0.0167 1.0000 Uani .
C34 C 0.14755(16) -0.08278(15) 0.57330(11) 0.0194 1.0000 Uani .
C35 C 0.17349(17) -0.16563(16) 0.54796(12) 0.0225 1.0000 Uani .
C36 C 0.24125(18) -0.16929(16) 0.50368(12) 0.0229 1.0000 Uani .
C37 C 0.28436(18) -0.09063(17) 0.48583(11) 0.0232 1.0000 Uani .
C38 C 0.26038(17) -0.00758(16) 0.51198(11) 0.0205 1.0000 Uani .
C39 C 0.33424(17) -0.02212(15) 0.72304(11) 0.0206 1.0000 Uani .
C40 C 0.2212(3) 0.4812(2) 0.57176(14) 0.0441 1.0000 Uani .
C41 C -0.0795(2) 0.2850(2) 0.71488(14) 0.0342 1.0000 Uani .
H21 H 0.4136 0.3847 0.6799 0.0267 1.0000 Uiso R
H31 H 0.4625 0.5139 0.6303 0.0333 1.0000 Uiso R
H41 H 0.5812 0.5049 0.5619 0.0361 1.0000 Uiso R
H51 H 0.6580 0.3698 0.5496 0.0388 1.0000 Uiso R
H61 H 0.6086 0.2402 0.6007 0.0296 1.0000 Uiso R
H81 H 0.6226 0.1049 0.7364 0.0273 1.0000 Uiso R
H91 H 0.6991 -0.0261 0.7143 0.0338 1.0000 Uiso R
H101 H 0.6459 -0.1143 0.6239 0.0320 1.0000 Uiso R
H111 H 0.5188 -0.0682 0.5527 0.0317 1.0000 Uiso R
H121 H 0.4407 0.0640 0.5751 0.0260 1.0000 Uiso R
H141 H 0.5995 0.2774 0.7567 0.0256 1.0000 Uiso R
H151 H 0.6490 0.2985 0.8682 0.0301 1.0000 Uiso R
H161 H 0.5540 0.2458 0.9458 0.0270 1.0000 Uiso R
H171 H 0.4177 0.1733 0.9141 0.0238 1.0000 Uiso R
H191 H 0.2522 0.1985 0.8568 0.0332 1.0000 Uiso R
H192 H 0.2967 0.1105 0.8909 0.0327 1.0000 Uiso R
H201 H 0.1292 0.1137 0.8363 0.0360 1.0000 Uiso R
H202 H 0.1855 0.0220 0.8433 0.0370 1.0000 Uiso R
H221 H 0.0280 0.0234 0.7939 0.0251 1.0000 Uiso R
H231 H -0.1196 0.0115 0.7432 0.0267 1.0000 Uiso R
H241 H -0.1521 0.0489 0.6317 0.0276 1.0000 Uiso R
H251 H -0.0301 0.0855 0.5704 0.0245 1.0000 Uiso R
H281 H 0.0614 0.2727 0.5829 0.0281 1.0000 Uiso R
H291 H -0.0049 0.3676 0.5000 0.0347 1.0000 Uiso R
H301 H -0.0004 0.3268 0.3893 0.0367 1.0000 Uiso R
H311 H 0.0646 0.1906 0.3624 0.0350 1.0000 Uiso R
H321 H 0.1265 0.0938 0.4466 0.0270 1.0000 Uiso R
H341 H 0.0996 -0.0803 0.6026 0.0233 1.0000 Uiso R
H351 H 0.1434 -0.2181 0.5607 0.0269 1.0000 Uiso R
H361 H 0.2586 -0.2246 0.4874 0.0282 1.0000 Uiso R
H371 H 0.3310 -0.0925 0.4562 0.0276 1.0000 Uiso R
H381 H 0.2917 0.0459 0.5009 0.0248 1.0000 Uiso R
H402 H 0.1760 0.4400 0.5894 0.0537 1.0000 Uiso R
H401 H 0.2829 0.4530 0.5722 0.0540 1.0000 Uiso R
H412 H -0.0520 0.2277 0.7080 0.0413 1.0000 Uiso R
H411 H -0.0314 0.3260 0.7331 0.0414 1.0000 Uiso R
H391 H 0.4013 -0.0183 0.7187 0.0313 1.0000 Uiso R
H392 H 0.3241 -0.0539 0.7626 0.0316 1.0000 Uiso R
H393 H 0.3046 -0.0531 0.6868 0.0314 1.0000 Uiso R

loop_
_atom_site_aniso_label
_atom_site_aniso_U_11
_atom_site_aniso_U_22
_atom_site_aniso_U_33
_atom_site_aniso_U_23
_atom_site_aniso_U_13
_atom_site_aniso_U_12
Pd1 0.01294(8) 0.01488(7) 0.01107(6) 0.00011(5) 0.00136(5) -0.00081(6)
I1 0.02049(7) 0.02451(7) 0.01332(6) 0.00326(5) 0.00153(5) -0.00481(6)
I2 0.02407(8) 0.01764(7) 0.02285(7) -0.00427(5) 0.00312(6) 0.00161(6)
Cl1 0.1261(11) 0.0366(4) 0.0513(5) -0.0123(4) -0.0196(6) 0.0069(5)
Cl2 0.0476(4) 0.0418(4) 0.0290(3) 0.0071(3) 0.0056(3) -0.0009(3)
Cl3 0.0682(6) 0.0563(5) 0.0357(4) 0.0061(4) -0.0057(4) 0.0073(4)
Cl4 0.0572(6) 0.0931(8) 0.0448(5) 0.0070(5) 0.0214(4) 0.0186(5)
P1 0.0141(3) 0.0157(2) 0.0129(2) -0.00050(18) 0.00135(19) -0.0010(2)
P2 0.0153(3) 0.0143(2) 0.0117(2) -0.00009(18) 0.00151(18) -0.0004(2)
P3 0.0135(3) 0.0180(2) 0.0126(2) -0.00132(19) 0.00156(19) -0.0012(2)
N1 0.0180(9) 0.0201(9) 0.0124(7) -0.0010(7) 0.0024(7) -0.0024(7)
N2 0.0152(9) 0.0216(9) 0.0125(7) 0.0012(7) 0.0026(6) -0.0020(7)
C1 0.0161(10) 0.0192(10) 0.0164(9) -0.0004(8) -0.0004(8) -0.0042(8)
C2 0.0190(12) 0.0219(11) 0.0265(11) -0.0025(9) 0.0028(9) -0.0020(9)
C3 0.0269(13) 0.0179(11) 0.0378(13) -0.0005(10) -0.0007(11) -0.0029(10)
C4 0.0374(16) 0.0222(12) 0.0318(12) 0.0053(10) 0.0051(11) -0.0086(11)
C5 0.0359(16) 0.0293(13) 0.0354(13) 0.0004(11) 0.0173(12) -0.0078(11)
C6 0.0240(13) 0.0215(11) 0.0292(12) -0.0002(9) 0.0099(10) -0.0016(9)
C7 0.0155(10) 0.0170(10) 0.0195(9) 0.0016(8) 0.0050(8) -0.0008(8)
C8 0.0209(12) 0.0252(11) 0.0226(10) 0.0008(9) -0.0006(9) 0.0025(9)
C9 0.0214(13) 0.0298(13) 0.0345(13) 0.0082(10) 0.0017(10) 0.0073(10)
C10 0.0264(13) 0.0191(11) 0.0370(13) 0.0039(10) 0.0101(11) 0.0056(10)
C11 0.0284(13) 0.0211(11) 0.0278(11) -0.0037(9) 0.0086(10) 0.0009(10)
C12 0.0199(12) 0.0242(11) 0.0206(10) -0.0017(9) 0.0015(9) 0.0013(9)
C13 0.0168(10) 0.0184(10) 0.0142(9) -0.0012(8) -0.0002(8) -0.0005(8)
C14 0.0210(11) 0.0248(11) 0.0182(10) -0.0007(8) 0.0011(8) -0.0043(9)
C15 0.0248(13) 0.0261(12) 0.0216(10) -0.0039(9) -0.0034(9) -0.0057(10)
C16 0.0266(13) 0.0246(11) 0.0155(9) -0.0051(8) -0.0029(9) 0.0012(9)
C17 0.0232(12) 0.0226(11) 0.0150(9) -0.0019(8) 0.0018(8) 0.0006(9)
C18 0.0170(10) 0.0148(9) 0.0154(9) -0.0011(7) -0.0005(8) 0.0008(8)
C19 0.0233(13) 0.0438(15) 0.0138(9) -0.0047(9) 0.0058(9) -0.0055(11)
C20 0.0293(14) 0.0487(16) 0.0137(10) -0.0008(10) 0.0057(9) -0.0150(12)
C21 0.0163(10) 0.0144(9) 0.0181(9) -0.0010(7) 0.0033(8) -0.0010(8)
C22 0.0203(12) 0.0237(11) 0.0197(10) 0.0011(8) 0.0046(8) -0.0055(9)
C23 0.0188(12) 0.0241(11) 0.0256(11) -0.0009(9) 0.0075(9) -0.0069(9)
C24 0.0161(11) 0.0287(12) 0.0265(11) -0.0020(9) 0.0032(9) -0.0022(9)
C25 0.0178(11) 0.0260(11) 0.0182(9) -0.0007(8) 0.0021(8) -0.0012(9)
C26 0.0152(10) 0.0176(10) 0.0167(9) -0.0007(7) 0.0038(8) 0.0001(8)
C27 0.0145(10) 0.0211(10) 0.0175(9) 0.0020(8) -0.0008(8) -0.0030(8)
C28 0.0205(12) 0.0251(12) 0.0238(11) -0.0009(9) -0.0008(9) 0.0007(9)
C29 0.0211(13) 0.0269(13) 0.0386(14) 0.0065(10) -0.0029(10) 0.0000(10)
C30 0.0195(12) 0.0398(15) 0.0308(12) 0.0152(11) -0.0048(10) -0.0067(11)
C31 0.0216(13) 0.0445(15) 0.0199(10) 0.0059(10) -0.0014(9) -0.0048(11)
C32 0.0193(12) 0.0300(12) 0.0187(10) 0.0002(9) -0.0001(8) -0.0025(9)
C33 0.0164(10) 0.0202(10) 0.0134(8) -0.0027(7) 0.0005(8) -0.0007(8)
C34 0.0173(11) 0.0211(11) 0.0199(10) -0.0008(8) 0.0017(8) -0.0021(8)
C35 0.0209(12) 0.0189(10) 0.0273(11) 0.0001(9) 0.0006(9) -0.0027(9)
C36 0.0220(12) 0.0207(11) 0.0256(11) -0.0054(9) -0.0003(9) 0.0030(9)
C37 0.0215(12) 0.0275(12) 0.0212(10) -0.0034(9) 0.0049(9) 0.0015(10)
C38 0.0202(11) 0.0210(11) 0.0207(10) -0.0018(8) 0.0047(8) -0.0036(9)
C39 0.0238(12) 0.0172(10) 0.0204(10) -0.0006(8) 0.0010(9) 0.0014(9)
C40 0.074(2) 0.0295(15) 0.0279(13) 0.0017(11) 0.0009(14) 0.0054(15)
C41 0.0309(15) 0.0336(14) 0.0377(14) 0.0034(12) 0.0016(12) 0.0033(12)

loop_
_atom_type_symbol
_atom_type_scat_dispersion_real
_atom_type_scat_dispersion_imag
_atom_type_scat_Cromer_Mann_a1
_atom_type_scat_Cromer_Mann_b1
_atom_type_scat_Cromer_Mann_a2
_atom_type_scat_Cromer_Mann_b2
_atom_type_scat_Cromer_Mann_a3
_atom_type_scat_Cromer_Mann_b3
_atom_type_scat_Cromer_Mann_a4
_atom_type_scat_Cromer_Mann_b4
_atom_type_scat_Cromer_Mann_c
_atom_type_scat_source
C 0.0033 0.0016 2.3100 20.8439 1.0200 10.2075 1.5886 0.5687 0.8650 51.6512 0.2156 'International Tables Vol C 4.2.6.8 and 6.1.1.4'
H 0.0000 0.0000 0.4930 10.5109 0.3229 26.1257 0.1402 3.1424 0.0408 57.7998 0.0030 'International Tables Vol C 4.2.6.8 and 6.1.1.4'
N 0.0061 0.0033 12.2126 0.0057 3.1322 9.8933 2.0125 28.9975 1.1663 0.5826 -11.5290 'International Tables Vol C 4.2.6.8 and 6.1.1.4'
P 0.1023 0.0942 6.4345 1.9067 4.1791 27.1570 1.7800 0.5260 1.4908 68.1645 1.1149 'International Tables Vol C 4.2.6.8 and 6.1.1.4'
Pd -0.9988 1.0072 19.3319 0.6987 15.5017 7.9893 5.2954 25.2052 0.6058 76.8986 5.2659 'International Tables Vol C 4.2.6.8 and 6.1.1.4'
I -0.4742 1.8119 20.1472 4.3470 18.9949 0.3814 7.5138 27.7660 2.2735 66.8776 4.0712 'International Tables Vol C 4.2.6.8 and 6.1.1.4'
Cl 0.1484 0.1585 11.4604 0.0104 7.1964 1.1662 6.2556 18.5194 1.6455 47.7784 -9.5574 'International Tables Vol C 4.2.6.8 and 6.1.1.4'

loop_
_geom_angle_atom_site_label_1
_geom_angle_atom_site_label_2
_geom_angle_atom_site_label_3
_geom_angle
_geom_angle_publ_flag
I1 Pd1 I2 105.726(7) yes
I1 Pd1 P1 90.685(15) yes
I2 Pd1 P1 103.099(15) yes
I1 Pd1 P2 170.590(16) yes
I2 Pd1 P2 83.683(15) yes
P1 Pd1 P2 86.95(2) yes
I1 Pd1 P3 91.057(15) yes
I2 Pd1 P3 92.586(15) yes
P1 Pd1 P3 163.11(2) yes
P2 Pd1 P3 88.61(2) yes
Pd1 P1 C1 113.98(8) yes
Pd1 P1 C7 108.98(7) yes
C1 P1 C7 108.06(10) yes
Pd1 P1 C13 117.39(8) yes
C1 P1 C13 103.38(10) yes
C7 P1 C13 104.27(10) yes
Pd1 P2 N1 117.53(7) yes
Pd1 P2 N2 117.23(7) yes
N1 P2 N2 95.28(9) yes
Pd1 P2 C39 114.16(8) yes
N1 P2 C39 104.87(10) yes
N2 P2 C39 105.40(10) yes
Pd1 P3 C26 116.90(7) yes
Pd1 P3 C27 114.04(7) yes
C26 P3 C27 104.74(10) yes
Pd1 P3 C33 108.84(7) yes
C26 P3 C33 104.64(10) yes
C27 P3 C33 106.86(10) yes
P2 N1 C18 129.02(15) yes
P2 N1 C19 111.97(15) yes
C18 N1 C19 117.74(18) yes
P2 N2 C20 110.58(15) yes
P2 N2 C21 130.53(14) yes
C20 N2 C21 118.87(18) yes
P1 C1 C2 117.47(17) yes
P1 C1 C6 122.62(18) yes
C2 C1 C6 119.7(2) yes
C1 C2 C3 119.9(2) yes
C1 C2 H21 120.1 no
C3 C2 H21 120.0 no
C2 C3 C4 119.9(2) yes
C2 C3 H31 119.7 no
C4 C3 H31 120.5 no
C3 C4 C5 120.3(2) yes
C3 C4 H41 119.3 no
C5 C4 H41 120.4 no
C4 C5 C6 120.4(2) yes
C4 C5 H51 119.5 no
C6 C5 H51 120.1 no
C5 C6 C1 119.8(2) yes
C5 C6 H61 120.6 no
C1 C6 H61 119.7 no
P1 C7 C8 121.93(17) yes
P1 C7 C12 119.23(17) yes
C8 C7 C12 118.6(2) yes
C7 C8 C9 120.4(2) yes
C7 C8 H81 119.9 no
C9 C8 H81 119.7 no
C8 C9 C10 120.5(2) yes
C8 C9 H91 119.4 no
C10 C9 H91 120.0 no
C9 C10 C11 119.8(2) yes
C9 C10 H101 120.9 no
C11 C10 H101 119.2 no
C10 C11 C12 120.0(2) yes
C10 C11 H111 120.4 no
C12 C11 H111 119.6 no
C7 C12 C11 120.7(2) yes
C7 C12 H121 119.6 no
C11 C12 H121 119.7 no
P1 C13 C14 116.31(16) yes
P1 C13 C18 124.63(17) yes
C14 C13 C18 119.06(19) yes
C13 C14 C15 122.6(2) yes
C13 C14 H141 118.0 no
C15 C14 H141 119.4 no
C14 C15 C16 118.4(2) yes
C14 C15 H151 121.8 no
C16 C15 H151 119.8 no
C15 C16 C17 120.1(2) yes
C15 C16 H161 120.9 no
C17 C16 H161 118.9 no
C16 C17 C18 122.7(2) yes
C16 C17 H171 117.8 no
C18 C17 H171 119.4 no
C13 C18 N1 125.47(18) yes
C13 C18 C17 117.1(2) yes
N1 C18 C17 117.42(19) yes
N1 C19 C20 108.28(19) yes
N1 C19 H191 108.9 no
C20 C19 H191 110.1 no
N1 C19 H192 109.7 no
C20 C19 H192 109.8 no
H191 C19 H192 110.0 no
C19 C20 N2 108.32(19) yes
C19 C20 H201 108.8 no
N2 C20 H201 109.0 no
C19 C20 H202 111.2 no
N2 C20 H202 110.2 no
H201 C20 H202 109.2 no
N2 C21 C22 116.99(19) yes
N2 C21 C26 125.34(19) yes
C22 C21 C26 117.7(2) yes
C21 C22 C23 121.8(2) yes
C21 C22 H221 119.8 no
C23 C22 H221 118.3 no
C22 C23 C24 120.6(2) yes
C22 C23 H231 118.5 no
C24 C23 H231 120.8 no
C23 C24 C25 118.0(2) yes
C23 C24 H241 120.6 no
C25 C24 H241 121.4 no
C24 C25 C26 122.9(2) yes
C24 C25 H251 119.3 no
C26 C25 H251 117.8 no
P3 C26 C21 124.51(17) yes
P3 C26 C25 116.66(16) yes
C21 C26 C25 118.8(2) yes
P3 C27 C28 118.00(17) yes
P3 C27 C32 122.21(18) yes
C28 C27 C32 119.4(2) yes
C27 C28 C29 120.1(2) yes
C27 C28 H281 120.1 no
C29 C28 H281 119.8 no
C28 C29 C30 120.1(3) yes
C28 C29 H291 119.6 no
C30 C29 H291 120.3 no
C29 C30 C31 120.2(2) yes
C29 C30 H301 120.0 no
C31 C30 H301 119.8 no
C30 C31 C32 119.9(2) yes
C30 C31 H311 119.3 no
C32 C31 H311 120.8 no
C27 C32 C31 120.3(2) yes
C27 C32 H321 119.3 no
C31 C32 H321 120.4 no
P3 C33 C34 121.89(16) yes
P3 C33 C38 119.24(17) yes
C34 C33 C38 118.8(2) yes
C33 C34 C35 120.4(2) yes
C33 C34 H341 119.6 no
C35 C34 H341 120.1 no
C34 C35 C36 120.3(2) yes
C34 C35 H351 118.4 no
C36 C35 H351 121.3 no
C35 C36 C37 119.9(2) yes
C35 C36 H361 119.8 no
C37 C36 H361 120.3 no
C36 C37 C38 120.3(2) yes
C36 C37 H371 120.6 no
C38 C37 H371 119.2 no
C33 C38 C37 120.3(2) yes
C33 C38 H381 119.6 no
C37 C38 H381 120.1 no
P2 C39 H391 108.9 no
P2 C39 H392 109.1 no
H391 C39 H392 110.0 no
P2 C39 H393 110.4 no
H391 C39 H393 109.4 no
H392 C39 H393 109.1 no
Cl2 C40 Cl1 112.11(17) yes
Cl2 C40 H402 110.2 no
Cl1 C40 H402 108.3 no
Cl2 C40 H401 108.0 no
Cl1 C40 H401 106.7 no
H402 C40 H401 111.4 no
Cl3 C41 Cl4 112.69(17) yes
Cl3 C41 H412 110.5 no
Cl4 C41 H412 108.3 no
Cl3 C41 H411 108.1 no
Cl4 C41 H411 108.4 no
H412 C41 H411 108.8 no

loop_
_geom_bond_atom_site_label_1
_geom_bond_atom_site_label_2
_geom_bond_distance
_geom_bond_publ_flag
Pd1 I1 2.6617(2) yes
Pd1 I2 3.1464(2) yes
Pd1 P1 2.3051(6) yes
Pd1 P2 2.1984(5) yes
Pd1 P3 2.3079(6) yes
Cl1 C40 1.742(3) yes
Cl2 C40 1.759(3) yes
Cl3 C41 1.752(3) yes
Cl4 C41 1.747(3) yes
P1 C1 1.811(2) yes
P1 C7 1.821(2) yes
P1 C13 1.806(2) yes
P2 N1 1.6836(18) yes
P2 N2 1.6780(19) yes
P2 C39 1.800(2) yes
P3 C26 1.809(2) yes
P3 C27 1.821(2) yes
P3 C33 1.823(2) yes
N1 C18 1.407(3) yes
N1 C19 1.471(3) yes
N2 C20 1.473(3) yes
N2 C21 1.406(3) yes
C1 C2 1.398(3) yes
C1 C6 1.386(3) yes
C2 C3 1.384(3) yes
C2 H21 0.905 no
C3 C4 1.385(4) yes
C3 H31 0.923 no
C4 C5 1.374(4) yes
C4 H41 0.920 no
C5 C6 1.388(3) yes
C5 H51 0.926 no
C6 H61 0.907 no
C7 C8 1.397(3) yes
C7 C12 1.398(3) yes
C8 C9 1.383(3) yes
C8 H81 0.914 no
C9 C10 1.383(4) yes
C9 H91 0.914 no
C10 C11 1.384(4) yes
C10 H101 0.912 no
C11 C12 1.387(3) yes
C11 H111 0.938 no
C12 H121 0.931 no
C13 C14 1.400(3) yes
C13 C18 1.411(3) yes
C14 C15 1.381(3) yes
C14 H141 0.916 no
C15 C16 1.384(3) yes
C15 H151 0.924 no
C16 C17 1.376(3) yes
C16 H161 0.919 no
C17 C18 1.404(3) yes
C17 H171 0.935 no
C19 C20 1.498(4) yes
C19 H191 0.957 no
C19 H192 0.959 no
C20 H201 0.954 no
C20 H202 0.973 no
C21 C22 1.408(3) yes
C21 C26 1.417(3) yes
C22 C23 1.378(3) yes
C22 H221 0.932 no
C23 C24 1.393(3) yes
C23 H231 0.920 no
C24 C25 1.380(3) yes
C24 H241 0.902 no
C25 C26 1.399(3) yes
C25 H251 0.933 no
C27 C28 1.391(3) yes
C27 C32 1.394(3) yes
C28 C29 1.387(3) yes
C28 H281 0.924 no
C29 C30 1.388(4) yes
C29 H291 0.940 no
C30 C31 1.379(4) yes
C30 H301 0.933 no
C31 C32 1.389(3) yes
C31 H311 0.930 no
C32 H321 0.912 no
C33 C34 1.393(3) yes
C33 C38 1.402(3) yes
C34 C35 1.388(3) yes
C34 H341 0.953 no
C35 C36 1.388(3) yes
C35 H351 0.933 no
C36 C37 1.377(3) yes
C36 H361 0.922 no
C37 C38 1.389(3) yes
C37 H371 0.943 no
C38 H381 0.943 no
C39 H391 0.975 no
C39 H392 0.952 no
C39 H393 0.930 no
C40 H402 0.980 no
C40 H401 0.975 no
C41 H412 0.947 no
C41 H411 0.960 no
